data_4320279
loop_
_publ_author_name
'Clinton Hunt'
'Frank R. Fronczek'
'Damon R. Billodeaux'
'George G. Stanley'

_publ_section_title
;
 A Monometallic Rh(III) Tetraphosphine Complex: Reductive Activation of
 CH2Cl2 and Selective Meso to Racemic Tetraphosphine Ligand Isomerization
;
_journal_name_full 'Inorganic Chemistry'
_journal_page_first 5192
_journal_page_last 5198
_journal_paper_doi 10.1021/ic010003s
_journal_volume 40
_journal_year 2001
_chemical_formula_sum 'C26 H44 B Cl2 F4 O P4 Rh'
_chemical_formula_weight 757.15
_chemical_name_systematic ' ?'
_space_group_IT_number 14
_symmetry_cell_setting monoclinic
_symmetry_space_group_name_Hall '-P 2yn'
_symmetry_space_group_name_H-M 'P 1 21/n 1'
_cell_angle_alpha 90
_cell_angle_beta 98.21(1)
_cell_angle_gamma 90
_cell_formula_units_Z 4
_cell_length_a 10.712(1)
_cell_length_b 14.467(2)
_cell_length_c 21.619(1)
_cell_measurement_reflns_used 25
_cell_measurement_temperature 100
_cell_measurement_theta_max 20.8
_cell_measurement_theta_min 10.9
_cell_volume 3316.0(6)
_computing_cell_refinement CAD4_(Enraf-Nonius,_1994)
_computing_data_collection CAD4_(Enraf-Nonius,_1994)
_computing_data_reduction process_MolEN_(Fair,_1990)
_computing_publication_material BTABLE_PTABLE_CIF_IN_MolEN_(Fair,_1990)
_computing_structure_refinement LSFM_MolEN_(Fair,_1990)
_computing_structure_solution Direct_methods_(SIR,_Burla_et_al.,_1989)
_diffrn_ambient_temperature 100
_diffrn_measurement_device Enraf_Nonius_CAD4
_diffrn_measurement_method \q/2\q
_diffrn_radiation_monochromator graphite
_diffrn_radiation_source 'Sealed tube'
_diffrn_radiation_type Mo-K\a
_diffrn_radiation_wavelength 0.71073
_diffrn_reflns_av_R_equivalents 0.015
_diffrn_reflns_limit_h_max 0
_diffrn_reflns_limit_h_min -13
_diffrn_reflns_limit_k_max 0
_diffrn_reflns_limit_k_min -18
_diffrn_reflns_limit_l_max 28
_diffrn_reflns_limit_l_min -27
_diffrn_reflns_number 8298
_diffrn_reflns_theta_max 27.5
_diffrn_reflns_theta_min 2.5
_diffrn_standards_decay_% 0.8
_diffrn_standards_interval_time 60
_diffrn_standards_number 3
_exptl_absorpt_coefficient_mu 0.901
_exptl_absorpt_correction_T_max 0.716
_exptl_absorpt_correction_T_min 0.685
_exptl_absorpt_correction_type psi_scans_(North,_Phillips,_Mathews,_1968)
_exptl_crystal_colour yellow
_exptl_crystal_density_diffrn 1.517
_exptl_crystal_density_method none
_exptl_crystal_description fragment
_exptl_crystal_F_000 1552
_exptl_crystal_size_max 0.48
_exptl_crystal_size_mid 0.37
_exptl_crystal_size_min 0.37
_refine_diff_density_max 1.27
_refine_diff_density_min -0.16
_refine_ls_abs_structure_details ' ?'
_refine_ls_extinction_method none
_refine_ls_goodness_of_fit_all 1.281
_refine_ls_goodness_of_fit_obs 1.084
_refine_ls_hydrogen_treatment calculated_U=1.3_x_bonding_atom
_refine_ls_matrix_type full
_refine_ls_number_constraints 0
_refine_ls_number_parameters 356
_refine_ls_number_reflns 6523
_refine_ls_number_restraints 0
_refine_ls_R_factor_all 0.037
_refine_ls_R_factor_obs 0.030
_refine_ls_shift/esd_max 0.047
_refine_ls_shift/esd_mean 0.003
_refine_ls_structure_factor_coef F
_refine_ls_weighting_details 'w = 4Fo^2^/(\s^2^(Fo^2^) + 0.0004 Fo^4^)'
_refine_ls_weighting_scheme calc
_refine_ls_wR_factor_all 0.046
_refine_ls_wR_factor_obs 0.038
_reflns_number_observed 6523
_reflns_number_total 7581
_reflns_observed_criterion >3.0\s(I)
_cod_data_source_file ic010003s_2.cif
_cod_data_source_block 3b
_cod_depositor_comments
;
The following automatic conversions were performed:

'_refine_ls_weighting_scheme' value '4Fo^2^/(\s^2^(Fo^2^) + 0.0004
Fo^4^)' was changed to 'calc'. New tag '_refine_ls_weighting_details'
was created. The value of the new tag was set to 'w =
4Fo^2^/(\s^2^(Fo^2^) + 0.0004 Fo^4^)'.

Automatic conversion script
Id: cif_fix_values 3143 2015-03-26 13:38:13Z robertas 
;
_cod_original_cell_volume 3315.9(6)
_cod_original_formula_sum 'C26 H44 O B F4 P4 Cl2 Rh'
_cod_database_code 4320279

loop_
_symmetry_equiv_pos_as_xyz
x,y,z
1/2-x,1/2+y,1/2-z
-x,-y,-z
1/2+x,1/2-y,1/2+z

loop_
_atom_site_aniso_label
_atom_site_aniso_U_11
_atom_site_aniso_U_22
_atom_site_aniso_U_33
_atom_site_aniso_U_12
_atom_site_aniso_U_13
_atom_site_aniso_U_23
_atom_site_aniso_type_symbol
Rh 0.01035(8) 0.01252(8) 0.01955(8) -0.00077(7) 0.00175(7) -0.00091(7) Rh
Cl1 0.0215(3) 0.0139(3) 0.0316(3) -0.0008(2) 0.0077(2) 0.0023(2) Cl
Cl2 0.0193(3) 0.0318(3) 0.0245(3) -0.0041(3) 0.0003(2) -0.0068(3) Cl
P1 0.0132(3) 0.0165(3) 0.0232(3) -0.0010(2) 0.0039(2) -0.0027(3) P
P2 0.0121(3) 0.0131(3) 0.0198(3) -0.0001(2) 0.0011(2) -0.0001(2) P
P3 0.0142(3) 0.0141(3) 0.0209(3) 0.0007(2) 0.0014(2) 0.0012(2) P
P4 0.0119(3) 0.0164(3) 0.0246(3) -0.0007(2) 0.0035(2) -0.0007(3) P
F1 0.0358(9) 0.045(1) 0.040(1) 0.0078(9) 0.0009(8) -0.0049(9) F
F2 0.0362(9) 0.050(1) 0.0303(9) -0.0031(9) 0.0031(8) 0.0124(8) F
F3 0.039(1) 0.041(1) 0.064(1) -0.0219(8) -0.003(1) 0.010(1) F
F4 0.0173(7) 0.0376(9) 0.046(1) 0.0012(7) 0.0023(7) 0.0026(8) F
O1S 0.039(1) 0.045(1) 0.032(1) 0.006(1) 0.003(1) -0.008(1) O
C1 0.012(1) 0.022(1) 0.034(1) -0.004(1) 0.006(1) -0.008(1) C
C2 0.012(1) 0.019(1) 0.030(1) 0.000(1) -0.001(1) -0.005(1) C
C3 0.016(1) 0.014(1) 0.020(1) -0.0007(9) 0.0028(9) -0.001(1) C
C4 0.018(1) 0.015(1) 0.031(1) 0.003(1) 0.002(1) 0.002(1) C
C5 0.016(1) 0.016(1) 0.030(1) 0.001(1) 0.005(1) -0.002(1) C
C6 0.019(1) 0.018(1) 0.032(1) 0.003(1) 0.006(1) -0.003(1) C
C7 0.030(1) 0.021(1) 0.036(1) -0.001(1) 0.007(1) -0.007(1) C
C8 0.024(1) 0.025(1) 0.029(1) -0.002(1) 0.010(1) -0.000(1) C
C9 0.028(1) 0.034(2) 0.035(1) -0.004(1) 0.015(1) -0.003(1) C
C10 0.013(1) 0.023(1) 0.021(1) -0.003(1) 0.0004(9) 0.001(1) C
C11 0.024(1) 0.023(1) 0.028(1) 0.000(1) -0.000(1) 0.003(1) C
C12 0.026(1) 0.038(2) 0.033(1) 0.002(1) 0.000(1) 0.013(1) C
C13 0.030(1) 0.061(2) 0.022(1) 0.005(2) 0.005(1) 0.007(1) C
C14 0.028(1) 0.047(2) 0.027(1) 0.009(1) 0.006(1) -0.003(1) C
C15 0.019(1) 0.029(1) 0.025(1) 0.003(1) 0.001(1) -0.001(1) C
C16 0.021(1) 0.020(1) 0.021(1) 0.004(1) 0.003(1) 0.004(1) C
C17 0.029(1) 0.026(1) 0.024(1) -0.003(1) 0.004(1) 0.001(1) C
C18 0.043(2) 0.031(2) 0.035(2) -0.009(1) 0.006(1) 0.010(1) C
C19 0.045(2) 0.044(2) 0.029(1) -0.002(2) 0.004(1) 0.015(1) C
C20 0.040(2) 0.048(2) 0.025(1) -0.004(2) -0.004(1) 0.006(1) C
C21 0.029(1) 0.031(1) 0.029(1) -0.006(1) -0.001(1) 0.004(1) C
C22 0.022(1) 0.024(1) 0.030(1) 0.001(1) 0.008(1) 0.004(1) C
C23 0.032(1) 0.034(2) 0.040(2) 0.002(1) 0.019(1) 0.001(1) C
C24 0.012(1) 0.032(1) 0.036(1) -0.003(1) 0.000(1) -0.007(1) C
C25 0.027(1) 0.031(1) 0.047(2) -0.011(1) 0.002(1) -0.008(1) C
C1S 0.037(2) 0.053(2) 0.037(2) 0.005(2) 0.001(1) -0.006(2) C
B 0.018(1) 0.031(2) 0.034(2) -0.003(1) 0.000(1) 0.007(1) B

loop_
_atom_site_label
_atom_site_fract_x
_atom_site_fract_y
_atom_site_fract_z
_atom_site_U_iso_or_equiv
_atom_site_thermal_displace_type
_atom_site_calc_flag
_atom_site_calc_attached_atom
_atom_site_type_symbol
Rh 0.78192(2) 0.20058(1) 0.16973(1) 0.01363(8) Uij ? ? Rh
Cl1 0.79258(6) 0.04967(4) 0.21690(3) 0.0211(3) Uij ? ? Cl
Cl2 0.66249(6) 0.14812(5) 0.07153(3) 0.0247(3) Uij ? ? Cl
P1 0.96906(6) 0.17271(5) 0.12660(3) 0.0172(3) Uij ? ? P
P2 0.91264(6) 0.27019(4) 0.24701(3) 0.0147(3) Uij ? ? P
P3 0.76790(6) 0.35365(4) 0.15010(3) 0.0161(3) Uij ? ? P
P4 0.59610(6) 0.22396(5) 0.21477(3) 0.0168(3) Uij ? ? P
F1 1.3027(2) 0.3972(1) 0.15610(9) 0.040(1) Uij ? ? F
F2 1.2862(2) 0.4204(1) 0.25704(8) 0.0380(9) Uij ? ? F
F3 1.3399(2) 0.5388(1) 0.1970(1) 0.047(1) Uij ? ? F
F4 1.1396(1) 0.4813(1) 0.18132(8) 0.0311(9) Uij ? ? F
O1S 0.7611(2) 0.0562(2) -0.0483(1) 0.038(1) Uij ? ? O
C1 1.0949(2) 0.2400(2) 0.1724(1) 0.021(1) Uij ? ? C
C2 1.0767(2) 0.2416(2) 0.2413(1) 0.019(1) Uij ? ? C
C3 0.8855(2) 0.3877(2) 0.2164(1) 0.016(1) Uij ? ? C
C4 0.6155(2) 0.3968(2) 0.1659(1) 0.020(1) Uij ? ? C
C5 0.5794(2) 0.3483(2) 0.2235(1) 0.020(1) Uij ? ? C
C6 1.0270(2) 0.0543(2) 0.1338(1) 0.022(1) Uij ? ? C
C7 0.9467(3) -0.0153(2) 0.0929(1) 0.028(1) Uij ? ? C
C8 0.9759(3) 0.2060(2) 0.0460(1) 0.026(1) Uij ? ? C
C9 1.1065(3) 0.1997(2) 0.0263(1) 0.032(1) Uij ? ? C
C10 0.8989(2) 0.2639(2) 0.3290(1) 0.018(1) Uij ? ? C
C11 0.9265(3) 0.1785(2) 0.3589(1) 0.025(1) Uij ? ? C
C12 0.9191(3) 0.1694(2) 0.4218(1) 0.032(1) Uij ? ? C
C13 0.8874(3) 0.2447(3) 0.4558(1) 0.034(2) Uij ? ? C
C14 0.8608(3) 0.3294(2) 0.4269(1) 0.033(2) Uij ? ? C
C15 0.8656(2) 0.3388(2) 0.3633(1) 0.024(1) Uij ? ? C
C16 0.7943(2) 0.4146(2) 0.0805(1) 0.021(1) Uij ? ? C
C17 0.8703(3) 0.4927(2) 0.0841(1) 0.026(1) Uij ? ? C
C18 0.8776(3) 0.5445(2) 0.0309(1) 0.036(2) Uij ? ? C
C19 0.8105(3) 0.5192(2) -0.0256(1) 0.039(2) Uij ? ? C
C20 0.7357(3) 0.4402(2) -0.0298(1) 0.036(2) Uij ? ? C
C21 0.7273(3) 0.3876(2) 0.0231(1) 0.030(1) Uij ? ? C
C22 0.5839(3) 0.1750(2) 0.2911(1) 0.025(1) Uij ? ? C
C23 0.4665(3) 0.2047(2) 0.3191(1) 0.035(1) Uij ? ? C
C24 0.4520(2) 0.1887(2) 0.1652(1) 0.024(1) Uij ? ? C
C25 0.4308(3) 0.0844(2) 0.1625(2) 0.034(2) Uij ? ? C
C1S 0.7267(3) 0.1267(3) -0.0931(2) 0.042(2) Uij ? ? C
B 1.2673(3) 0.4623(2) 0.1997(2) 0.027(2) Uij ? ? B
H1OS 0.733(4) 0.079(3) -0.006(2) 0.11(2) Uiso ? ? H
H1aS 0.7685 0.1826 -0.0794 0.0559 Uiso calc C1S H
H1a 1.0929 0.3016 0.1569 0.0292 Uiso calc C1 H
H1b 1.1741 0.2128 0.1687 0.0292 Uiso calc C1 H
H2a 1.0963 0.1826 0.2594 0.0273 Uiso calc C2 H
H2b 1.1306 0.2868 0.2629 0.0273 Uiso calc C2 H
H3a 0.9587 0.4147 0.2038 0.0215 Uiso calc C3 H
H3b 0.8522 0.4279 0.2447 0.0215 Uiso calc C3 H
H4a 0.5532 0.3846 0.1310 0.0276 Uiso calc C4 H
H4b 0.6209 0.4615 0.1733 0.0276 Uiso calc C4 H
H5a 0.6334 0.3687 0.2597 0.0265 Uiso calc C5 H
H5b 0.4945 0.3626 0.2277 0.0265 Uiso calc C5 H
H6a 1.0301 0.0358 0.1762 0.0296 Uiso calc C6 H
H6b 1.1097 0.0533 0.1227 0.0296 Uiso calc C6 H
H7a 0.9829 -0.0751 0.0993 0.0370 Uiso calc C7 H
H7b 0.8638 -0.0159 0.1037 0.0370 Uiso calc C7 H
H7c 0.9434 0.0016 0.0503 0.0370 Uiso calc C7 H
H8a 0.9476 0.2681 0.0406 0.0329 Uiso calc C8 H
H8b 0.9209 0.1666 0.0195 0.0329 Uiso calc C8 H
H9a 1.1021 0.2181 -0.0162 0.0408 Uiso calc C9 H
H9b 1.1628 0.2393 0.0519 0.0408 Uiso calc C9 H
H9c 1.1361 0.1378 0.0308 0.0408 Uiso calc C9 H
H11 0.9503 0.1272 0.3358 0.0331 Uiso calc C11 H
H12 0.9359 0.1114 0.4418 0.0427 Uiso calc C12 H
H13 0.8838 0.2383 0.4993 0.0485 Uiso calc C13 H
H14 0.8393 0.3809 0.4505 0.0443 Uiso calc C14 H
H15 0.8462 0.3965 0.3433 0.0317 Uiso calc C15 H
H17 0.9172 0.5105 0.1229 0.0339 Uiso calc C17 H
H18 0.9295 0.5980 0.0335 0.0473 Uiso calc C18 H
H19 0.8152 0.5557 -0.0617 0.0512 Uiso calc C19 H
H20 0.6903 0.4223 -0.0689 0.0500 Uiso calc C20 H
H21 0.6764 0.3336 0.0203 0.0393 Uiso calc C21 H
H22a 0.6562 0.1934 0.3190 0.0325 Uiso calc C22 H
H22b 0.5827 0.1096 0.2873 0.0325 Uiso calc C22 H
H23a 0.4672 0.1762 0.3587 0.0445 Uiso calc C23 H
H23b 0.4664 0.2700 0.3238 0.0445 Uiso calc C23 H
H23c 0.3929 0.1862 0.2920 0.0445 Uiso calc C23 H
H24a 0.4558 0.2102 0.1240 0.0350 Uiso calc C24 H
H24b 0.3824 0.2166 0.1807 0.0350 Uiso calc C24 H
H25a 0.3543 0.0712 0.1359 0.0460 Uiso calc C25 H
H25b 0.4990 0.0554 0.1465 0.0460 Uiso calc C25 H
H25c 0.4257 0.0618 0.2033 0.0460 Uiso calc C25 H
H1bS 0.6381 0.1359 -0.0979 0.0559 Uiso calc C1S H
H1cS 0.7506 0.1088 -0.1320 0.0559 Uiso calc C1S H

loop_
_atom_type_symbol
_atom_type_description
_atom_type_scat_dispersion_real
_atom_type_scat_dispersion_imag
_atom_type_scat_source
C ? 0.002 0.002 International_Tables_Vol_IV_Table_2.3.1
H ? 0.000 0.000 International_Tables_Vol_IV_Table_2.3.1
O ? 0.008 0.006 International_Tables_Vol_IV_Table_2.3.1
B ? 0.000 0.001 International_Tables_Vol_IV_Table_2.3.1
F ? 0.014 0.010 International_Tables_Vol_IV_Table_2.3.1
P ? 0.090 0.095 International_Tables_Vol_IV_Table_2.3.1
Cl ? 0.132 0.159 International_Tables_Vol_IV_Table_2.3.1
Rh ? -1.287 0.919 International_Tables_Vol_IV_Table_2.3.1

loop_
_geom_angle_atom_site_label_1
_geom_angle_atom_site_label_2
_geom_angle_atom_site_label_3
_geom_angle
_geom_angle_site_symmetry_1
_geom_angle_site_symmetry_2
_geom_angle_site_symmetry_3
_geom_angle_publ_flag
Cl1 Rh Cl2 94.23(2) . . . ?
Cl1 Rh P1 91.20(2) . . . ?
Cl1 Rh P2 95.98(2) . . . ?
Cl1 Rh P3 165.61(3) . . . ?
Cl1 Rh P4 86.96(2) . . . ?
Cl2 Rh P1 88.42(2) . . . ?
Cl2 Rh P2 167.43(3) . . . ?
Cl2 Rh P3 97.43(2) . . . ?
Cl2 Rh P4 92.02(2) . . . ?
P1 Rh P2 84.07(2) . . . ?
P1 Rh P3 97.51(2) . . . ?
P1 Rh P4 178.13(2) . . . ?
P2 Rh P3 73.68(2) . . . ?
P2 Rh P4 95.81(2) . . . ?
P3 Rh P4 84.24(2) . . . ?
Rh P1 C1 107.18(9) . . . ?
Rh P1 C6 115.13(9) . . . ?
Rh P1 C8 119.05(9) . . . ?
C1 P1 C6 103.8(1) . . . ?
C1 P1 C8 104.5(1) . . . ?
C6 P1 C8 105.7(1) . . . ?
Rh P2 C2 110.49(9) . . . ?
Rh P2 C3 95.55(8) . . . ?
Rh P2 C10 125.18(9) . . . ?
C2 P2 C3 106.9(1) . . . ?
C2 P2 C10 105.6(1) . . . ?
C3 P2 C10 111.8(1) . . . ?
Rh P3 C3 95.54(8) . . . ?
Rh P3 C4 109.72(9) . . . ?
Rh P3 C16 128.57(9) . . . ?
C3 P3 C4 107.1(1) . . . ?
C3 P3 C16 110.4(1) . . . ?
C4 P3 C16 104.0(1) . . . ?
Rh P4 C5 106.58(9) . . . ?
Rh P4 C22 119.52(9) . . . ?
Rh P4 C24 114.2(1) . . . ?
C5 P4 C22 105.6(1) . . . ?
C5 P4 C24 104.5(1) . . . ?
C22 P4 C24 105.1(1) . . . ?
C1S O1S H1OS 107(2) . . . ?
P1 C1 C2 110.3(2) . . . ?
P1 C1 H1a 109.3(2) . . . ?
P1 C1 H1b 109.3(2) . . . ?
C2 C1 H1a 109.3(2) . . . ?
C2 C1 H1b 109.3(2) . . . ?
H1a C1 H1b 109.5(3) . . . ?
P2 C2 C1 109.1(2) . . . ?
P2 C2 H2a 109.6(2) . . . ?
P2 C2 H2b 109.6(2) . . . ?
C1 C2 H2a 109.6(2) . . . ?
C1 C2 H2b 109.6(2) . . . ?
H2a C2 H2b 109.5(2) . . . ?
P2 C3 P3 95.1(1) . . . ?
P2 C3 H3a 112.9(2) . . . ?
P2 C3 H3b 112.9(2) . . . ?
P3 C3 H3a 112.9(2) . . . ?
P3 C3 H3b 112.9(2) . . . ?
H3a C3 H3b 109.5(2) . . . ?
P3 C4 C5 109.5(2) . . . ?
P3 C4 H4a 109.5(2) . . . ?
P3 C4 H4b 109.5(2) . . . ?
C5 C4 H4a 109.5(2) . . . ?
C5 C4 H4b 109.5(2) . . . ?
H4a C4 H4b 109.5(2) . . . ?
P4 C5 C4 109.2(2) . . . ?
P4 C5 H5a 109.5(2) . . . ?
P4 C5 H5b 109.5(2) . . . ?
C4 C5 H5a 109.5(2) . . . ?
C4 C5 H5b 109.5(2) . . . ?
H5a C5 H5b 109.5(3) . . . ?
P1 C6 C7 114.5(2) . . . ?
P1 C6 H6a 108.2(2) . . . ?
P1 C6 H6b 108.2(2) . . . ?
C7 C6 H6a 108.2(2) . . . ?
C7 C6 H6b 108.2(3) . . . ?
H6a C6 H6b 109.5(2) . . . ?
C6 C7 H7a 109.5(2) . . . ?
C6 C7 H7b 109.5(3) . . . ?
C6 C7 H7c 109.5(3) . . . ?
H7a C7 H7b 109.5(3) . . . ?
H7a C7 H7c 109.5(3) . . . ?
H7b C7 H7c 109.5(3) . . . ?
P1 C8 C9 114.6(2) . . . ?
P1 C8 H8a 108.2(2) . . . ?
P1 C8 H8b 108.2(2) . . . ?
C9 C8 H8a 108.2(3) . . . ?
C9 C8 H8b 108.2(3) . . . ?
H8a C8 H8b 109.5(3) . . . ?
C8 C9 H9a 109.5(2) . . . ?
C8 C9 H9b 109.5(3) . . . ?
C8 C9 H9c 109.5(3) . . . ?
H9a C9 H9b 109.5(3) . . . ?
H9a C9 H9c 109.5(3) . . . ?
H9b C9 H9c 109.5(3) . . . ?
P2 C10 C11 117.1(2) . . . ?
P2 C10 C15 123.3(2) . . . ?
C11 C10 C15 119.6(2) . . . ?
C10 C11 C12 119.9(3) . . . ?
C10 C11 H11 120.1(3) . . . ?
C12 C11 H11 120.1(3) . . . ?
C11 C12 C13 120.1(3) . . . ?
C11 C12 H12 119.9(3) . . . ?
C13 C12 H12 119.9(3) . . . ?
C12 C13 C14 120.4(3) . . . ?
C12 C13 H13 119.8(3) . . . ?
C14 C13 H13 119.8(3) . . . ?
C13 C14 C15 119.9(3) . . . ?
C13 C14 H14 120.0(3) . . . ?
C15 C14 H14 120.0(3) . . . ?
C10 C15 C14 120.0(3) . . . ?
C10 C15 H15 120.0(3) . . . ?
C14 C15 H15 120.0(3) . . . ?
P3 C16 C17 120.8(2) . . . ?
P3 C16 C21 118.9(2) . . . ?
C17 C16 C21 119.9(3) . . . ?
C16 C17 C18 119.8(2) . . . ?
C16 C17 H17 120.1(3) . . . ?
C18 C17 H17 120.1(3) . . . ?
C17 C18 C19 120.6(3) . . . ?
C17 C18 H18 119.7(3) . . . ?
C19 C18 H18 119.7(3) . . . ?
C18 C19 C20 120.0(3) . . . ?
C18 C19 H19 120.0(3) . . . ?
C20 C19 H19 120.0(3) . . . ?
C19 C20 C21 120.1(3) . . . ?
C19 C20 H20 120.0(3) . . . ?
C21 C20 H20 120.0(3) . . . ?
C16 C21 C20 119.6(3) . . . ?
C16 C21 H21 120.2(3) . . . ?
C20 C21 H21 120.2(3) . . . ?
P4 C22 C23 114.8(2) . . . ?
P4 C22 H22a 108.1(2) . . . ?
P4 C22 H22b 108.1(2) . . . ?
C23 C22 H22a 108.1(3) . . . ?
C23 C22 H22b 108.1(3) . . . ?
H22a C22 H22b 109.5(3) . . . ?
C22 C23 H23a 109.5(3) . . . ?
C22 C23 H23b 109.5(3) . . . ?
C22 C23 H23c 109.5(3) . . . ?
H23a C23 H23b 109.5(3) . . . ?
H23a C23 H23c 109.5(3) . . . ?
H23b C23 H23c 109.5(3) . . . ?
P4 C24 C25 114.1(2) . . . ?
P4 C24 H24a 108.3(2) . . . ?
P4 C24 H24b 108.3(2) . . . ?
C25 C24 H24a 108.3(3) . . . ?
C25 C24 H24b 108.3(3) . . . ?
H24a C24 H24b 109.5(3) . . . ?
C24 C25 H25a 109.5(3) . . . ?
C24 C25 H25b 109.5(3) . . . ?
C24 C25 H25c 109.5(3) . . . ?
H25a C25 H25b 109.5(3) . . . ?
H25a C25 H25c 109.5(3) . . . ?
H25b C25 H25c 109.5(3) . . . ?
O1S C1S H1aS 109.6(3) . . . ?
O1S C1S H1bS 109.5(3) . . . ?
O1S C1S H1cS 109.5(3) . . . ?
H1aS C1S H1bS 109.5(4) . . . ?
H1aS C1S H1cS 109.5(4) . . . ?
H1bS C1S H1cS 109.5(3) . . . ?
F1 B F2 106.7(2) . . . ?
F1 B F3 107.6(3) . . . ?
F1 B F4 106.5(2) . . . ?
F2 B F3 112.9(2) . . . ?
F2 B F4 110.9(3) . . . ?
F3 B F4 111.8(3) . . . ?

loop_
_geom_bond_atom_site_label_1
_geom_bond_atom_site_label_2
_geom_bond_distance
_geom_bond_site_symmetry_1
_geom_bond_site_symmetry_2
_geom_bond_publ_flag
Rh Cl1 2.4054(6) . . ?
Rh Cl2 2.4379(7) . . ?
Rh P1 2.3631(7) . . ?
Rh P2 2.2578(6) . . ?
Rh P3 2.2558(7) . . ?
Rh P4 2.3619(7) . . ?
P1 C1 1.835(3) . . ?
P1 C6 1.821(3) . . ?
P1 C8 1.820(3) . . ?
P2 C2 1.826(3) . . ?
P2 C3 1.832(2) . . ?
P2 C10 1.802(3) . . ?
P3 C3 1.835(2) . . ?
P3 C4 1.825(3) . . ?
P3 C16 1.801(3) . . ?
P4 C5 1.821(3) . . ?
P4 C22 1.817(3) . . ?
P4 C24 1.822(3) . . ?
F1 B 1.422(4) . . ?
F2 B 1.369(4) . . ?
F3 B 1.358(4) . . ?
F4 B 1.396(3) . . ?
O1S C1S 1.418(4) . . ?
O1S H1OS 1.06(4) . . ?
C1 C2 1.529(4) . . ?
C1 H1a 0.950(3) . . ?
C1 H1b 0.950(3) . . ?
C2 H2a 0.950(3) . . ?
C2 H2b 0.950(2) . . ?
C3 H3a 0.950(3) . . ?
C3 H3b 0.950(3) . . ?
C4 C5 1.525(4) . . ?
C4 H4a 0.950(2) . . ?
C4 H4b 0.950(3) . . ?
C5 H5a 0.950(2) . . ?
C5 H5b 0.950(3) . . ?
C6 C7 1.523(4) . . ?
C6 H6a 0.950(3) . . ?
C6 H6b 0.950(3) . . ?
C7 H7a 0.950(3) . . ?
C7 H7b 0.950(3) . . ?
C7 H7c 0.950(3) . . ?
C8 C9 1.521(4) . . ?
C8 H8a 0.950(3) . . ?
C8 H8b 0.950(3) . . ?
C9 H9a 0.950(3) . . ?
C9 H9b 0.950(3) . . ?
C9 H9c 0.950(3) . . ?
C10 C11 1.404(4) . . ?
C10 C15 1.388(4) . . ?
C11 C12 1.381(4) . . ?
C11 H11 0.950(3) . . ?
C12 C13 1.383(5) . . ?
C12 H12 0.950(3) . . ?
C13 C14 1.386(5) . . ?
C13 H13 0.950(3) . . ?
C14 C15 1.390(4) . . ?
C14 H14 0.950(3) . . ?
C15 H15 0.950(3) . . ?
C16 C17 1.389(4) . . ?
C16 C21 1.398(4) . . ?
C17 C18 1.384(4) . . ?
C17 H17 0.950(3) . . ?
C18 C19 1.375(4) . . ?
C18 H18 0.950(3) . . ?
C19 C20 1.392(5) . . ?
C19 H19 0.950(3) . . ?
C20 C21 1.386(4) . . ?
C20 H20 0.950(3) . . ?
C21 H21 0.950(3) . . ?
C22 C23 1.533(4) . . ?
C22 H22a 0.950(3) . . ?
C22 H22b 0.950(3) . . ?
C23 H23a 0.950(3) . . ?
C23 H23b 0.950(3) . . ?
C23 H23c 0.950(3) . . ?
C24 C25 1.525(4) . . ?
C24 H24a 0.950(3) . . ?
C24 H24b 0.950(3) . . ?
C25 H25a 0.950(3) . . ?
C25 H25b 0.950(3) . . ?
C25 H25c 0.950(3) . . ?
C1S H1aS 0.950(4) . . ?
C1S H1bS 0.950(3) . . ?
C1S H1cS 0.950(4) . . ?

loop_
_geom_contact_atom_site_label_1
_geom_contact_atom_site_label_2
_geom_contact_distance
_geom_contact_site_symmetry_1
_geom_contact_site_symmetry_2
_geom_contact_publ_flag
? ? ? ? ? ?

loop_
_geom_torsion_atom_site_label_1
_geom_torsion_atom_site_label_2
_geom_torsion_atom_site_label_3
_geom_torsion_atom_site_label_4
_geom_torsion
_geom_torsion_site_symmetry_1
_geom_torsion_site_symmetry_2
_geom_torsion_site_symmetry_3
_geom_torsion_site_symmetry_4
_geom_torsion_publ_flag
C6 P1 C1 C2 -86.1(2) . . . . ?
C8 P1 C1 C2 163.4(2) . . . . ?
C1 P1 C6 C7 -172.7(2) . . . . ?
C8 P1 C6 C7 -63.1(2) . . . . ?
C1 P1 C8 C9 50.9(2) . . . . ?
C6 P1 C8 C9 -58.2(2) . . . . ?
C3 P2 C2 C1 -64.0(2) . . . . ?
C10 P2 C2 C1 176.8(2) . . . . ?
C2 P2 C3 P3 116.2(1) . . . . ?
C10 P2 C3 P3 -128.7(1) . . . . ?
C2 P2 C10 C11 -59.7(2) . . . . ?
C2 P2 C10 C15 118.8(2) . . . . ?
C3 P2 C10 C11 -175.6(2) . . . . ?
C3 P2 C10 C15 2.9(3) . . . . ?
C4 P3 C3 P2 109.8(1) . . . . ?
C16 P3 C3 P2 -137.6(1) . . . . ?
C3 P3 C4 C5 -64.6(2) . . . . ?
C16 P3 C4 C5 178.5(2) . . . . ?
C3 P3 C16 C17 -16.3(3) . . . . ?
C3 P3 C16 C21 170.0(2) . . . . ?
C4 P3 C16 C17 98.3(2) . . . . ?
C4 P3 C16 C21 -75.4(2) . . . . ?
C22 P4 C5 C4 168.3(2) . . . . ?
C24 P4 C5 C4 -81.1(2) . . . . ?
C5 P4 C22 C23 52.8(2) . . . . ?
C24 P4 C22 C23 -57.4(2) . . . . ?
C5 P4 C24 C25 -167.5(2) . . . . ?
C22 P4 C24 C25 -56.5(2) . . . . ?
P1 C1 C2 P2 -47.7(2) . . . . ?
P3 C4 C5 P4 -50.1(2) . . . . ?
P2 C10 C11 C12 179.3(2) . . . . ?
C15 C10 C11 C12 0.7(4) . . . . ?
P2 C10 C15 C14 -178.0(2) . . . . ?
C11 C10 C15 C14 0.5(4) . . . . ?
C10 C11 C12 C13 -1.5(4) . . . . ?
C11 C12 C13 C14 1.0(5) . . . . ?
C12 C13 C14 C15 0.2(5) . . . . ?
C13 C14 C15 C10 -1.0(4) . . . . ?
P3 C16 C17 C18 -172.5(2) . . . . ?
C21 C16 C17 C18 1.1(4) . . . . ?
P3 C16 C21 C20 172.7(2) . . . . ?
C17 C16 C21 C20 -1.1(4) . . . . ?
C16 C17 C18 C19 -0.2(4) . . . . ?
C17 C18 C19 C20 -0.9(5) . . . . ?
C18 C19 C20 C21 0.9(5) . . . . ?
C19 C20 C21 C16 0.1(5) . . . . ?
